data_2105427
loop_
_publ_author_name
'Polborn, K.'
'Amberger, E.'

_publ_section_title
;
 Tetragonales Vanadiumborid (B12)4 B2 V1.5-1.9
;
_journal_name_full 'Acta Crystallographica B (24,1968-38,1982)'
_journal_page_first 974
_journal_page_last 975
_journal_paper_doi 10.1107/S056774087600438X
_journal_volume 32
_journal_year 1976
_chemical_formula_sum 'B50 V1.54'
_chemical_name_systematic '(B12)4 B2 V1.54'
_space_group_IT_number 134
_symmetry_space_group_name_Hall 'P 4n 2 -1n'
_symmetry_space_group_name_H-M 'P 42/n n m :1'
_cell_angle_alpha 90
_cell_angle_beta 90
_cell_angle_gamma 90
_cell_formula_units_Z 1
_cell_length_a 8.824
_cell_length_b 8.824
_cell_length_c 5.027
_cell_volume 391.417
_citation_journal_id_ASTM ACBCAR
_cod_data_source_file boron4-x_205.cif
_cod_data_source_block B50V1.54
_cod_original_cell_volume 391.4172
_cod_original_sg_symbol_Hall '-P 4ac 2bc (x-1/4,y+1/4,z-1/4)'
_cod_database_code 2105427

loop_
_symmetry_equiv_pos_as_xyz
x,y,z
-y+1/2,x+1/2,z+1/2
-x,-y,z
y+1/2,-x+1/2,z+1/2
x,-y,-z
y+1/2,x+1/2,-z+1/2
-x,y,-z
-y+1/2,-x+1/2,-z+1/2
-x+1/2,-y+1/2,-z+1/2
y,-x,-z
x+1/2,y+1/2,-z+1/2
-y,x,-z
-x+1/2,y+1/2,z+1/2
-y,-x,z
x+1/2,-y+1/2,z+1/2
y,x,z

loop_
_atom_site_label
_atom_site_type_symbol
_atom_site_fract_x
_atom_site_fract_y
_atom_site_fract_z
_atom_site_occupancy
_atom_site_U_iso_or_equiv
B1 B 0.328 0.0876 0.4116 1 0.0
B5 B 0 0 0.5 1 0.0
B4 B 0.247 0.247 0.5851 1 0.0
V1 V 0 0 0 0.77 0.0
B3 B 0.1233 0.1233 0.3869 1 0.0
B2 B 0.2368 0.0844 0.0928 1 0.0
